data_1570809
loop_
_publ_author_name
'Narmanova, Feruza S.'
'Turaev, Khayit Kh.'
'Ibragimov, Aziz B.'
'Ashurov, Jamshid M.'

_publ_section_title
;
 Synthesis and structure of
 trans-bis(4-amino-3-nitrobenzoato-\kO)bis(4-amino-3-nitrobenzoic
 acid-\kO)diaquamanganese(II) dihydrate
;
_journal_coeditor_code BV4050
_journal_issue 1
_journal_name_full IUCrData
_journal_paper_doi 10.1107/S2414314624000403
_journal_volume 9
_journal_year 2024
_chemical_formula_iupac '[Mn (C7 H5 Mn N2 O4)2 (C7 H6 Mn N2 O4)2 (H2 O1)2], 2H2 O'
_chemical_formula_moiety 'C28 H26 Mn N8 O18, 2(H2 O)'
_chemical_formula_sum 'C28 H30 Mn N8 O20'
_chemical_formula_weight 853.54
_chemical_name_systematic
'<i>trans</i>-Bis(4-amino-3-nitrobenzoato-\k<i>O</i>)bis(4-amino-3-nitrobenzoic acid-\k<i>O</i>)diaquamanganese(II)  dihydrate'
_space_group_crystal_system monoclinic
_space_group_IT_number 14
_space_group_name_Hall '-P 2yn'
_space_group_name_H-M_alt 'P 1 21/n 1'
_atom_sites_solution_hydrogens mixed
_atom_sites_solution_primary dual
_atom_sites_solution_secondary difmap
_audit_creation_method SHELXL-2018/3
_cell_angle_alpha 90
_cell_angle_beta 100.513(2)
_cell_angle_gamma 90
_cell_formula_units_Z 2
_cell_length_a 7.04190(10)
_cell_length_b 19.2513(3)
_cell_length_c 12.7175(2)
_cell_measurement_reflns_used 11377
_cell_measurement_temperature 293(2)
_cell_measurement_theta_max 71.3980
_cell_measurement_theta_min 2.2880
_cell_volume 1695.12(5)
_computing_cell_refinement
;
CrysAlisPro 1.171.42.100a (Rigaku OD, 2023)
;
_computing_data_collection
;
CrysAlisPro 1.171.42.100a (Rigaku OD, 2023)
;
_computing_data_reduction
;
CrysAlisPro 1.171.42.100a (Rigaku OD, 2023)
;
_computing_molecular_graphics
;
Olex2 1.5-beta (Dolomanov <i>et al.</i>,  2009)
;
_computing_publication_material
;
Olex2 1.5-beta (Dolomanov <i>et al.</i>,  2009)
;
_computing_structure_refinement
;
<i>SHELXL2018/3</i> (Sheldrick, 2015b)
;
_computing_structure_solution
;
<i>SHELXT</i>  (Sheldrick, 2015a)
;
_diffrn_ambient_temperature 293(2)
_diffrn_detector_area_resol_mean 10.0000
_diffrn_measured_fraction_theta_full 0.998
_diffrn_measured_fraction_theta_max 0.992
_diffrn_measurement_device_type 'XtaLAB Synergy, Single source at home/near, HyPix3000'
_diffrn_measurement_method '\w scans'
_diffrn_radiation_type CuK\a
_diffrn_radiation_wavelength 1.54184
_diffrn_reflns_av_R_equivalents 0.0371
_diffrn_reflns_av_unetI/netI 0.0266
_diffrn_reflns_limit_h_max 8
_diffrn_reflns_limit_h_min -8
_diffrn_reflns_limit_k_max 22
_diffrn_reflns_limit_k_min -23
_diffrn_reflns_limit_l_max 15
_diffrn_reflns_limit_l_min -15
_diffrn_reflns_number 3291
_diffrn_reflns_theta_full 67.684
_diffrn_reflns_theta_max 71.540
_diffrn_reflns_theta_min 4.216
_diffrn_source 'micro-focus sealed X-ray tube'
_exptl_absorpt_coefficient_mu 4.082
_exptl_absorpt_correction_T_max 1.00000
_exptl_absorpt_correction_T_min 0.52319
_exptl_absorpt_correction_type multi-scan
_exptl_absorpt_process_details
;
(CrysAlisPro; Rigaku OD, 2023)
;
_exptl_crystal_colour 'light pink'
_exptl_crystal_density_diffrn 1.672
_exptl_crystal_description block
_exptl_crystal_F_000 878
_exptl_crystal_size_max 0.280
_exptl_crystal_size_mid 0.220
_exptl_crystal_size_min 0.140
_refine_diff_density_max 0.268
_refine_diff_density_min -0.439
_refine_ls_extinction_method none
_refine_ls_goodness_of_fit_ref 1.057
_refine_ls_hydrogen_treatment mixed
_refine_ls_matrix_type full
_refine_ls_number_parameters 269
_refine_ls_number_reflns 3291
_refine_ls_number_restraints 3
_refine_ls_restrained_S_all 1.056
_refine_ls_R_factor_all 0.0386
_refine_ls_R_factor_gt 0.0348
_refine_ls_shift/su_max 0.000
_refine_ls_shift/su_mean 0.000
_refine_ls_structure_factor_coef Fsqd
_refine_ls_weighting_details 'w=1/[\s^2^(Fo^2^)+(0.0608P)^2^+0.2227P] where P=(Fo^2^+2Fc^2^)/3'
_refine_ls_weighting_scheme calc
_refine_ls_wR_factor_gt 0.0946
_refine_ls_wR_factor_ref 0.0972
_reflns_number_gt 2966
_reflns_number_total 3291
_reflns_threshold_expression 'I > 2\s(I)'
_cod_data_source_file bv4050.cif
_cod_data_source_block I
_cod_original_sg_symbol_H-M 'P 21/n'
_cod_database_code 1570809
_shelx_space_group_comment
;
The symmetry employed for this shelxl refinement is uniquely defined
by the following loop, which should always be used as a source of
symmetry information in preference to the above space-group names.
They are only intended as comments.
;
_shelx_estimated_absorpt_t_min 0.394
_shelx_estimated_absorpt_t_max 0.599

loop_
_space_group_symop_operation_xyz
'x, y, z'
'-x+1/2, y+1/2, -z+1/2'
'-x, -y, -z'
'x-1/2, -y-1/2, z-1/2'

loop_
_atom_site_type_symbol
_atom_site_label
_atom_site_fract_x
_atom_site_fract_y
_atom_site_fract_z
_atom_site_U_iso_or_equiv
_atom_site_adp_type
_atom_site_calc_flag
_atom_site_occupancy
_atom_site_disorder_assembly
_atom_site_disorder_group
Mn Mn1 0.500000 0.500000 0.000000 0.02947(13) Uani d 1 . .
O O1 0.4809(2) 0.39058(6) 0.03322(11) 0.0489(4) Uani d 1 . .
O O1W 0.8075(2) 0.50832(7) 0.05836(12) 0.0464(3) Uani d 1 . .
H H1WA 0.848(4) 0.5418(9) 0.0964(19) 0.070 Uiso d 1 . .
H H1WB 0.879(4) 0.4760(9) 0.078(2) 0.070 Uiso d 1 . .
O O2 0.6022(2) 0.36153(7) 0.20147(10) 0.0515(4) Uani d 1 . .
H H2O 0.619(6) 0.422(2) 0.242(3) 0.155(15) Uiso d 1 . .
O O3 0.5562(2) 0.13009(7) 0.31842(10) 0.0560(4) Uani d 1 . .
O O4 0.4652(2) 0.04466(7) 0.21207(11) 0.0545(4) Uani d 1 . .
O O5 0.4355(2) 0.52907(8) 0.15374(10) 0.0457(3) Uani d 1 . .
O O6 0.6122(2) 0.47449(7) 0.29174(10) 0.0483(4) Uani d 1 . .
O O7 0.7667(2) 0.59190(8) 0.62838(11) 0.0590(4) Uani d 1 . .
O O8 0.6914(2) 0.69874(8) 0.65088(11) 0.0612(4) Uani d 1 . .
N N1 0.4964(2) 0.10712(7) 0.22733(11) 0.0363(3) Uani d 1 . .
N N2 0.3472(2) 0.06488(7) 0.00606(12) 0.0431(4) Uani d 1 . .
H H2A 0.302809 0.057204 -0.060340 0.052 Uiso d 1 . .
H H2B 0.365807 0.034904 0.056060 0.052 Uiso d 1 . .
N N3 0.6948(2) 0.64740(8) 0.59270(12) 0.0410(4) Uani d 1 . .
N N4 0.5654(3) 0.77954(8) 0.48424(14) 0.0481(4) Uani d 1 . .
H H4A 0.587279 0.778868 0.553450 0.058 Uiso d 1 . .
H H4B 0.516269 0.814368 0.445160 0.058 Uiso d 1 . .
C C1 0.4755(2) 0.27328(8) 0.08203(13) 0.0297(3) Uani d 1 . .
C C2 0.5071(2) 0.22409(8) 0.16193(13) 0.0294(3) Uani d 1 . .
H H2 0.557893 0.237429 0.231674 0.035 Uiso calc 1 . .
C C3 0.4636(2) 0.15439(8) 0.13907(12) 0.0291(3) Uani d 1 . .
C C4 0.3884(2) 0.13131(8) 0.03426(12) 0.0298(3) Uani d 1 . .
C C5 0.3551(3) 0.18352(9) -0.04571(13) 0.0351(4) Uani d 1 . .
H H5 0.303735 0.170966 -0.115751 0.042 Uiso calc 1 . .
C C6 0.3963(2) 0.25158(9) -0.02257(13) 0.0333(4) Uani d 1 . .
H H6 0.371609 0.284412 -0.076992 0.040 Uiso calc 1 . .
C C7 0.5212(2) 0.34754(8) 0.10562(13) 0.0335(4) Uani d 1 . .
C C8 0.5352(2) 0.59261(9) 0.31259(13) 0.0330(4) Uani d 1 . .
C C9 0.6043(2) 0.59219(9) 0.42108(13) 0.0338(4) Uani d 1 . .
H H9 0.643858 0.550494 0.455105 0.041 Uiso calc 1 . .
C C10 0.6160(2) 0.65326(9) 0.48065(13) 0.0333(4) Uani d 1 . .
C C11 0.5581(2) 0.71818(9) 0.43305(15) 0.0358(4) Uani d 1 . .
C C12 0.4899(3) 0.71660(9) 0.32115(15) 0.0409(4) Uani d 1 . .
H H12 0.453293 0.758055 0.285614 0.049 Uiso calc 1 . .
C C13 0.4760(3) 0.65655(10) 0.26390(14) 0.0384(4) Uani d 1 . .
H H13 0.426366 0.657803 0.190964 0.046 Uiso calc 1 . .
C C14 0.5253(3) 0.52789(9) 0.24730(13) 0.0352(4) Uani d 1 . .
O O2W 1.0872(2) 0.40951(8) 0.13520(11) 0.0542(4) Uani d 1 . .
H H2WA 1.119577 0.406931 0.203299 0.081 Uiso d 1 . .
H H2WB 1.161577 0.433931 0.103999 0.081 Uiso d 1 . .

loop_
_atom_site_aniso_label
_atom_site_aniso_U_11
_atom_site_aniso_U_22
_atom_site_aniso_U_33
_atom_site_aniso_U_12
_atom_site_aniso_U_13
_atom_site_aniso_U_23
Mn1 0.0436(2) 0.02138(19) 0.01972(19) -0.00214(14) -0.00417(15) 0.00137(12)
O1 0.0807(10) 0.0235(6) 0.0358(7) -0.0052(6) -0.0070(6) 0.0050(5)
O1W 0.0456(7) 0.0419(8) 0.0444(8) 0.0030(6) -0.0114(6) -0.0121(6)
O2 0.0808(10) 0.0297(7) 0.0340(7) -0.0014(6) -0.0157(6) -0.0019(5)
O3 0.0926(11) 0.0393(7) 0.0283(7) -0.0025(7) -0.0099(7) 0.0063(5)
O4 0.0851(10) 0.0251(6) 0.0454(8) -0.0059(6) -0.0086(7) 0.0091(5)
O5 0.0584(8) 0.0528(8) 0.0221(6) 0.0066(6) -0.0030(5) -0.0078(5)
O6 0.0748(9) 0.0322(7) 0.0303(7) 0.0027(6) -0.0106(6) -0.0053(5)
O7 0.0864(11) 0.0519(9) 0.0318(7) 0.0122(8) -0.0079(7) 0.0002(6)
O8 0.0824(11) 0.0605(9) 0.0366(8) 0.0046(8) -0.0006(7) -0.0225(7)
N1 0.0459(8) 0.0285(7) 0.0305(7) 0.0019(6) -0.0038(6) 0.0066(5)
N2 0.0643(10) 0.0265(7) 0.0336(8) -0.0027(7) -0.0044(7) -0.0028(6)
N3 0.0479(9) 0.0443(9) 0.0287(7) -0.0013(7) 0.0012(6) -0.0084(6)
N4 0.0589(10) 0.0334(8) 0.0510(10) 0.0015(7) 0.0072(8) -0.0093(7)
C1 0.0353(8) 0.0235(8) 0.0280(8) 0.0022(6) 0.0001(6) 0.0019(6)
C2 0.0360(8) 0.0249(8) 0.0247(7) 0.0012(6) -0.0010(6) -0.0008(6)
C3 0.0347(8) 0.0242(8) 0.0267(8) 0.0035(6) 0.0011(6) 0.0042(6)
C4 0.0333(8) 0.0243(7) 0.0299(8) 0.0013(6) 0.0003(6) -0.0020(6)
C5 0.0468(9) 0.0304(9) 0.0244(8) -0.0012(7) -0.0036(7) -0.0015(6)
C6 0.0422(9) 0.0282(8) 0.0268(8) 0.0010(7) -0.0013(7) 0.0045(6)
C7 0.0421(9) 0.0248(8) 0.0307(8) 0.0003(7) -0.0012(7) 0.0030(6)
C8 0.0391(9) 0.0335(9) 0.0252(8) -0.0017(7) 0.0030(6) -0.0033(6)
C9 0.0394(9) 0.0312(8) 0.0286(8) 0.0011(7) 0.0004(7) -0.0015(6)
C10 0.0362(8) 0.0354(9) 0.0264(8) -0.0002(7) 0.0012(7) -0.0027(6)
C11 0.0331(8) 0.0337(9) 0.0402(9) -0.0015(7) 0.0058(7) -0.0043(7)
C12 0.0484(10) 0.0324(9) 0.0401(10) 0.0039(8) 0.0032(8) 0.0050(7)
C13 0.0437(9) 0.0418(10) 0.0271(8) 0.0016(8) -0.0005(7) 0.0029(7)
C14 0.0432(9) 0.0372(9) 0.0237(8) -0.0032(7) 0.0021(7) -0.0037(7)
O2W 0.0659(9) 0.0496(8) 0.0448(8) 0.0015(7) 0.0040(7) 0.0036(6)

loop_
_atom_type_symbol
_atom_type_description
_atom_type_scat_dispersion_real
_atom_type_scat_dispersion_imag
_atom_type_scat_source
C C 0.0181 0.0091 'International Tables Vol C Tables 4.2.6.8 and 6.1.1.4'
H H 0.0000 0.0000 'International Tables Vol C Tables 4.2.6.8 and 6.1.1.4'
Mn Mn -0.5299 2.8052 'International Tables Vol C Tables 4.2.6.8 and 6.1.1.4'
N N 0.0311 0.0180 'International Tables Vol C Tables 4.2.6.8 and 6.1.1.4'
O O 0.0492 0.0322 'International Tables Vol C Tables 4.2.6.8 and 6.1.1.4'

loop_
_geom_angle_atom_site_label_1
_geom_angle_atom_site_label_2
_geom_angle_atom_site_label_3
_geom_angle_site_symmetry_1
_geom_angle_site_symmetry_3
_geom_angle
_geom_angle_publ_flag
O1 Mn1 O1 3_665 . 180.0 ?
O1 Mn1 O5 3_665 3_665 92.57(6) ?
O1 Mn1 O5 . 3_665 87.43(6) ?
O1 Mn1 O5 3_665 . 87.43(6) ?
O1 Mn1 O5 . . 92.57(6) ?
O5 Mn1 O5 3_665 . 180.0 ?
O1 Mn1 O1W 3_665 . 84.29(5) ?
O1 Mn1 O1W . . 95.71(5) ?
O5 Mn1 O1W 3_665 . 88.12(5) ?
O5 Mn1 O1W . . 91.88(5) ?
O1 Mn1 O1W 3_665 3_665 95.71(5) ?
O1 Mn1 O1W . 3_665 84.29(5) ?
O5 Mn1 O1W 3_665 3_665 91.88(5) ?
O5 Mn1 O1W . 3_665 88.12(5) ?
O1W Mn1 O1W . 3_665 180.0 ?
C7 O1 Mn1 . . 142.04(12) ?
Mn1 O1W H1WA . . 118.6(17) ?
Mn1 O1W H1WB . . 125.3(18) ?
H1WA O1W H1WB . . 106(2) ?
C7 O2 H2O . . 124.8(18) ?
C14 O5 Mn1 . . 135.11(13) ?
C14 O6 H2O . . 120.4(19) ?
O4 N1 O3 . . 121.07(14) ?
O4 N1 C3 . . 119.93(14) ?
O3 N1 C3 . . 119.00(14) ?
C4 N2 H2A . . 116.6 ?
C4 N2 H2B . . 116.7 ?
H2A N2 H2B . . 126.7 ?
O7 N3 O8 . . 121.58(15) ?
O7 N3 C10 . . 119.44(14) ?
O8 N3 C10 . . 118.98(16) ?
C11 N4 H4A . . 117.6 ?
C11 N4 H4B . . 115.2 ?
H4A N4 H4B . . 124.9 ?
C2 C1 C6 . . 118.40(14) ?
C2 C1 C7 . . 120.90(14) ?
C6 C1 C7 . . 120.70(14) ?
C1 C2 C3 . . 120.53(15) ?
C1 C2 H2 . . 119.7 ?
C3 C2 H2 . . 119.7 ?
C2 C3 C4 . . 121.96(14) ?
C2 C3 N1 . . 116.77(14) ?
C4 C3 N1 . . 121.27(14) ?
N2 C4 C3 . . 125.16(15) ?
N2 C4 C5 . . 118.87(14) ?
C3 C4 C5 . . 115.97(14) ?
C6 C5 C4 . . 121.70(15) ?
C6 C5 H5 . . 119.1 ?
C4 C5 H5 . . 119.1 ?
C5 C6 C1 . . 121.42(15) ?
C5 C6 H6 . . 119.3 ?
C1 C6 H6 . . 119.3 ?
O1 C7 O2 . . 124.97(16) ?
O1 C7 C1 . . 118.99(15) ?
O2 C7 C1 . . 116.03(14) ?
C9 C8 C13 . . 117.94(15) ?
C9 C8 C14 . . 121.66(15) ?
C13 C8 C14 . . 120.40(15) ?
C8 C9 C10 . . 121.00(16) ?
C8 C9 H9 . . 119.5 ?
C10 C9 H9 . . 119.5 ?
C9 C10 C11 . . 121.91(15) ?
C9 C10 N3 . . 116.57(15) ?
C11 C10 N3 . . 121.50(15) ?
N4 C11 C10 . . 125.85(17) ?
N4 C11 C12 . . 118.74(17) ?
C10 C11 C12 . . 115.41(15) ?
C13 C12 C11 . . 122.26(16) ?
C13 C12 H12 . . 118.9 ?
C11 C12 H12 . . 118.9 ?
C12 C13 C8 . . 121.45(16) ?
C12 C13 H13 . . 119.3 ?
C8 C13 H13 . . 119.3 ?
O5 C14 O6 . . 123.99(16) ?
O5 C14 C8 . . 118.82(16) ?
O6 C14 C8 . . 117.19(15) ?
H2WA O2W H2WB . . 115.4 ?

loop_
_geom_bond_atom_site_label_1
_geom_bond_atom_site_label_2
_geom_bond_site_symmetry_2
_geom_bond_distance
_geom_bond_publ_flag
Mn1 O1 3_665 2.1575(12) ?
Mn1 O1 . 2.1575(12) ?
Mn1 O5 3_665 2.1600(13) ?
Mn1 O5 . 2.1600(13) ?
Mn1 O1W . 2.1630(14) ?
Mn1 O1W 3_665 2.1630(14) ?
O1 C7 . 1.233(2) ?
O1W H1WA . 0.827(16) ?
O1W H1WB . 0.813(16) ?
O2 C7 . 1.277(2) ?
O2 H2O . 1.27(4) ?
O3 N1 . 1.2398(19) ?
O4 N1 . 1.2314(19) ?
O5 C14 . 1.242(2) ?
O6 C14 . 1.275(2) ?
O6 H2O . 1.20(4) ?
O7 N3 . 1.233(2) ?
O8 N3 . 1.237(2) ?
N1 C3 . 1.4307(19) ?
N2 C4 . 1.345(2) ?
N2 H2A . 0.8581 ?
N2 H2B . 0.8510 ?
N3 C10 . 1.436(2) ?
N4 C11 . 1.345(2) ?
N4 H4A . 0.8655 ?
N4 H4B . 0.8680 ?
C1 C2 . 1.377(2) ?
C1 C6 . 1.409(2) ?
C1 C7 . 1.484(2) ?
C2 C3 . 1.395(2) ?
C2 H2 . 0.9300 ?
C3 C4 . 1.413(2) ?
C4 C5 . 1.419(2) ?
C5 C6 . 1.363(2) ?
C5 H5 . 0.9300 ?
C6 H6 . 0.9300 ?
C8 C9 . 1.377(2) ?
C8 C13 . 1.406(2) ?
C8 C14 . 1.492(2) ?
C9 C10 . 1.393(2) ?
C9 H9 . 0.9300 ?
C10 C11 . 1.416(2) ?
C11 C12 . 1.417(3) ?
C12 C13 . 1.360(3) ?
C12 H12 . 0.9300 ?
C13 H13 . 0.9300 ?
O2W H2WA . 0.8558 ?
O2W H2WB . 0.8537 ?

loop_
_geom_hbond_atom_site_label_D
_geom_hbond_atom_site_label_H
_geom_hbond_atom_site_label_A
_geom_hbond_site_symmetry_A
_geom_hbond_distance_DH
_geom_hbond_distance_HA
_geom_hbond_distance_DA
_geom_hbond_angle_DHA
_geom_hbond_publ_flag
O1W H1WA O3 2_655 0.827(16) 2.060(16) 2.8850(19) 176(2) yes
O1W H1WA O4 2_655 0.827(16) 2.55(2) 3.1418(19) 130(2) yes
O1W H1WA N1 2_655 0.827(16) 2.627(19) 3.4029(19) 157(2) yes
O1W H1WB O2W . 0.813(16) 1.979(18) 2.784(2) 170(2) yes
O2 H2O O5 . 1.27(4) 2.57(4) 3.448(2) 124(2) yes
O6 H2O O2 . 1.20(4) 1.27(4) 2.4541(18) 168(4) yes
N2 H2A O6 4_565 0.86 2.19 3.0160(19) 161.8 yes
N2 H2B O4 . 0.85 1.99 2.629(2) 131.3 yes
N4 H4A O8 . 0.87 2.03 2.648(2) 127.6 yes
N4 H4B O2W 2_655 0.87 2.16 3.021(2) 172.5 yes
C5 H5 O2 4_565 0.93 2.57 3.489(2) 169.6 yes
C9 H9 N2 4_666 0.93 2.66 3.544(2) 159.5 yes
C12 H12 O8 4_575 0.93 2.42 3.178(2) 138.2 yes
O2W H2WA O7 3_766 0.86 2.14 2.995(2) 172.6 yes
O2W H2WB O1W 3_765 0.85 2.39 3.127(2) 144.9 yes
O2W H2WB O5 1_655 0.85 2.65 3.341(2) 138.7 yes

loop_
_geom_torsion_atom_site_label_1
_geom_torsion_atom_site_label_2
_geom_torsion_atom_site_label_3
_geom_torsion_atom_site_label_4
_geom_torsion_site_symmetry_1
_geom_torsion_site_symmetry_2
_geom_torsion_site_symmetry_3
_geom_torsion_site_symmetry_4
_geom_torsion
_geom_torsion_publ_flag
C6 C1 C2 C3 . . . . 0.7(2) ?
C7 C1 C2 C3 . . . . 179.94(15) ?
C1 C2 C3 C4 . . . . 0.8(3) ?
C1 C2 C3 N1 . . . . -178.46(15) ?
O4 N1 C3 C2 . . . . -178.27(16) ?
O3 N1 C3 C2 . . . . 1.7(2) ?
O4 N1 C3 C4 . . . . 2.5(2) ?
O3 N1 C3 C4 . . . . -177.55(16) ?
C2 C3 C4 N2 . . . . 178.46(16) ?
N1 C3 C4 N2 . . . . -2.3(3) ?
C2 C3 C4 C5 . . . . -1.7(2) ?
N1 C3 C4 C5 . . . . 177.57(15) ?
N2 C4 C5 C6 . . . . -179.08(17) ?
C3 C4 C5 C6 . . . . 1.0(3) ?
C4 C5 C6 C1 . . . . 0.5(3) ?
C2 C1 C6 C5 . . . . -1.4(3) ?
C7 C1 C6 C5 . . . . 179.42(17) ?
Mn1 O1 C7 O2 . . . . 0.8(3) ?
Mn1 O1 C7 C1 . . . . -178.67(15) ?
C2 C1 C7 O1 . . . . -175.97(17) ?
C6 C1 C7 O1 . . . . 3.2(3) ?
C2 C1 C7 O2 . . . . 4.5(3) ?
C6 C1 C7 O2 . . . . -176.31(16) ?
C13 C8 C9 C10 . . . . -0.2(3) ?
C14 C8 C9 C10 . . . . 178.81(16) ?
C8 C9 C10 C11 . . . . -0.1(3) ?
C8 C9 C10 N3 . . . . -178.47(16) ?
O7 N3 C10 C9 . . . . 7.9(3) ?
O8 N3 C10 C9 . . . . -173.23(17) ?
O7 N3 C10 C11 . . . . -170.52(17) ?
O8 N3 C10 C11 . . . . 8.4(3) ?
C9 C10 C11 N4 . . . . -179.64(18) ?
N3 C10 C11 N4 . . . . -1.3(3) ?
C9 C10 C11 C12 . . . . -0.6(3) ?
N3 C10 C11 C12 . . . . 177.70(16) ?
N4 C11 C12 C13 . . . . -179.19(18) ?
C10 C11 C12 C13 . . . . 1.7(3) ?
C11 C12 C13 C8 . . . . -2.1(3) ?
C9 C8 C13 C12 . . . . 1.3(3) ?
C14 C8 C13 C12 . . . . -177.73(17) ?
Mn1 O5 C14 O6 . . . . -51.2(3) ?
Mn1 O5 C14 C8 . . . . 128.20(16) ?
C9 C8 C14 O5 . . . . 169.25(17) ?
C13 C8 C14 O5 . . . . -11.7(3) ?
C9 C8 C14 O6 . . . . -11.3(3) ?
C13 C8 C14 O6 . . . . 167.69(17) ?
